data_1555442
loop_
_publ_author_name
'Ganss, Alexander'
'Belda, Raquel'
'Pitarch, Javier'
'Goddard, Richard'
'Garc\'ia-Espa\~na, Enrique'
'Kubik, Stefan'

_publ_section_title
;
 Synthesis and Structural Characterization of a Cyclen-Derived Molecular
 Cage.
;
_journal_issue 23
_journal_name_full 'Organic letters'
_journal_page_first 5850
_journal_page_last 5853
_journal_paper_doi 10.1021/acs.orglett.5b03027
_journal_volume 17
_journal_year 2015
_chemical_formula_moiety 'C104 H152 Cl2 Cu2 N16 O8, 6(Cl), 9(H2 O)'
_chemical_formula_sum 'C104 H170 Cl8 Cu2 N16 O17'
_chemical_formula_weight 2327.23
_space_group_crystal_system monoclinic
_space_group_IT_number 15
_space_group_name_Hall '-C 2yc'
_space_group_name_H-M_alt 'C 1 2/c 1'
_atom_sites_solution_hydrogens mixed
_audit_creation_date 2014-03-21
_audit_creation_method
;
Olex2 1.2
(compiled 2013.09.17 svn.r2790 for OlexSys, GUI svn.r4601)
;
_cell_angle_alpha 90
_cell_angle_beta 91.806(9)
_cell_angle_gamma 90
_cell_formula_units_Z 4
_cell_length_a 25.299(2)
_cell_length_b 19.2324(13)
_cell_length_c 28.254(4)
_cell_measurement_reflns_used 3982
_cell_measurement_temperature 120(10)
_cell_measurement_theta_max 20.9930
_cell_measurement_theta_min 3.3350
_cell_volume 13740(2)
_computing_cell_refinement
;
CrysAlisPro, Agilent Technologies,
Version 1.171.36.28 (release 01-02-2013 CrysAlis171 .NET)
(compiled Feb  1 2013,16:14:44)
;
_computing_data_collection
;
CrysAlisPro, Agilent Technologies,
Version 1.171.36.28 (release 01-02-2013 CrysAlis171 .NET)
(compiled Feb  1 2013,16:14:44)
;
_computing_data_reduction
;
CrysAlisPro, Agilent Technologies,
Version 1.171.36.28 (release 01-02-2013 CrysAlis171 .NET)
(compiled Feb  1 2013,16:14:44)
;
_computing_molecular_graphics
;
O. V. Dolomanov, L. J. Bourhis, R. J. Gildea, J. A. K. Howard and H. Puschmann,
OLEX2: a complete structure solution, refinement and analysis program.
J. Appl. Cryst. (2009). 42, 339-341.
;
_computing_publication_material
;
O. V. Dolomanov, L. J. Bourhis, R. J. Gildea, J. A. K. Howard and H. Puschmann,
OLEX2: a complete structure solution, refinement and analysis program.
J. Appl. Cryst. (2009). 42, 339-341.
;
_computing_structure_refinement
;
SHELX, G.M. Sheldrick, Acta Cryst.
(2008). A64, 112-122
;
_computing_structure_solution SHELXT
_diffrn_ambient_temperature 120.00(10)
_diffrn_detector_area_resol_mean 16.0267
_diffrn_measured_fraction_theta_full 0.995
_diffrn_measured_fraction_theta_max 0.995
_diffrn_measurement_device_type 'SuperNova, Single source at offset, Sapphire3'
_diffrn_radiation_monochromator mirror
_diffrn_radiation_source 'SuperNova (Mo) X-ray Source'
_diffrn_radiation_type 'Mo K\a'
_diffrn_radiation_wavelength 0.7107
_diffrn_reflns_av_R_equivalents 0.0978
_diffrn_reflns_av_unetI/netI 0.1388
_diffrn_reflns_Laue_measured_fraction_full 0.995
_diffrn_reflns_Laue_measured_fraction_max 0.995
_diffrn_reflns_limit_h_max 30
_diffrn_reflns_limit_h_min -29
_diffrn_reflns_limit_k_max 22
_diffrn_reflns_limit_k_min -22
_diffrn_reflns_limit_l_max 32
_diffrn_reflns_limit_l_min -33
_diffrn_reflns_number 28875
_diffrn_reflns_point_group_measured_fraction_full 0.995
_diffrn_reflns_point_group_measured_fraction_max 0.995
_diffrn_reflns_theta_full 25.000
_diffrn_reflns_theta_max 25.000
_diffrn_reflns_theta_min 3.044
_exptl_absorpt_coefficient_mu 0.523
_exptl_absorpt_correction_T_max 1.00000
_exptl_absorpt_correction_T_min 0.53238
_exptl_absorpt_correction_type multi-scan
_exptl_absorpt_process_details
;
CrysAlisPro, Agilent Technologies,
Version 1.171.36.28 (release 01-02-2013 CrysAlis171 .NET)
(compiled Feb  1 2013,16:14:44)
Empirical absorption correction using spherical harmonics,
 implemented in SCALE3 ABSPACK scaling algorithm.
;
_exptl_crystal_colour green
_exptl_crystal_density_diffrn 1.125
_exptl_crystal_description block
_exptl_crystal_F_000 4944
_exptl_crystal_size_max 0.2749
_exptl_crystal_size_mid 0.2541
_exptl_crystal_size_min 0.1514
_platon_squeeze_details
;
Diffuse, disordered solvent molecules could not be adequately modeled.
The bypass procedure Squeeze from Platon software was used to remove 
the electronic contribution from these solvents. The total potential 
solvent accessible void volume
was 2728 Ang^3^ and the electron count / cell = 572. As the exact 
solvent content is not known, the reported formula reflects only 
the atoms used in the refinement.
;
_refine_diff_density_max 1.380
_refine_diff_density_min -1.243
_refine_diff_density_rms 0.119
_refine_ls_extinction_method none
_refine_ls_goodness_of_fit_ref 0.950
_refine_ls_hydrogen_treatment mixed
_refine_ls_matrix_type full
_refine_ls_number_parameters 704
_refine_ls_number_reflns 12024
_refine_ls_number_restraints 113
_refine_ls_restrained_S_all 0.959
_refine_ls_R_factor_all 0.1702
_refine_ls_R_factor_gt 0.1148
_refine_ls_shift/su_max 0.001
_refine_ls_shift/su_mean 0.000
_refine_ls_structure_factor_coef Fsqd
_refine_ls_weighting_details 'w=1/[\s^2^(Fo^2^)+(0.1879P)^2^] where P=(Fo^2^+2Fc^2^)/3'
_refine_ls_weighting_scheme calc
_refine_ls_wR_factor_gt 0.2927
_refine_ls_wR_factor_ref 0.3454
_reflns_Friedel_coverage 0.000
_reflns_number_gt 5280
_reflns_number_total 12024
_reflns_threshold_expression 'I > 2\s(I)'
_cod_data_source_file ol5b03027_si_004.cif
_cod_data_source_block CRYSTALCu2L6
_cod_database_code 1555442
_shelxl_version_number 2013-4
_shelx_space_group_comment
;
The symmetry employed for this shelxl refinement is uniquely defined
by the following loop, which should always be used as a source of
symmetry information in preference to the above space-group names.
They are only intended as comments.
;
_olex2_refinement_description
;
1. Fixed Uiso
 At 1.2 times of:
  All C(H) groups, All C(H,H) groups, All N(H) groups, All N(H,H) groups, All
  O(H) groups, All O(H,H) groups
2. Restrained distances
 C20A-C19
 1.51 with sigma of 0.02
 C22-O2A
 2.1 with sigma of 0.02
 C20A-C21A
 2.38 with sigma of 0.01
 C22-C21A
 1.54 with sigma of 0.02
 C20A-O2A
 1.5 with sigma of 0.02
 C1-C2
 1.46 with sigma of 0.01
 C21B-O2B
 1.5 with sigma of 0.02
 H7-N7
 0.97 with sigma of 0.02
 N7-H6E
 2.1 with sigma of 0.02
 O7-H7C
 0.82 with sigma of 0.02
 H5D-O5
 0.82 with sigma of 0.02
 O5-H5C
 0.82 with sigma of 0.02
 H6E-O6
 0.82 with sigma of 0.02
 O6-H6F
 0.82 with sigma of 0.02
 N5-H5
 0.89 with sigma of 0.02
 H6B-N6
 0.9 with sigma of 0.02
 H9C-O9
 0.85 with sigma of 0.01
 H9D-O9
 0.82 with sigma of 0.02
 H11A-O11
 0.82 with sigma of 0.02
 O11-H11B
 0.82 with sigma of 0.02
 H11B-H11A
 1.3 with sigma of 0.02
3. Rigid bond restraints
 O2A, C20A, C19
 with sigma for 1-2 distances of 0.01 and sigma for 1-3 distances of 0.01
 O1, C19
 with sigma for 1-2 distances of 0.005 and sigma for 1-3 distances of 0.01
 C21A, C22
 with sigma for 1-2 distances of 0.01 and sigma for 1-3 distances of 0.01
 O2A, C21A
 with sigma for 1-2 distances of 0.01 and sigma for 1-3 distances of 0.01
 N1, C8, C7
 with sigma for 1-2 distances of 0.01 and sigma for 1-3 distances of 0.01
 C30, N3, C5
 with sigma for 1-2 distances of 0.01 and sigma for 1-3 distances of 0.01
 C4, C3
 with sigma for 1-2 distances of 0.01 and sigma for 1-3 distances of 0.01
 C21B, C22
 with sigma for 1-2 distances of 0.01 and sigma for 1-3 distances of 0.01
 C19, C20B
 with sigma for 1-2 distances of 0.01 and sigma for 1-3 distances of 0.01
 C46, C47
 with sigma for 1-2 distances of 0.01 and sigma for 1-3 distances of 0.01
 C35, C34
 with sigma for 1-2 distances of 0.01 and sigma for 1-3 distances of 0.01
 C13, C16
 with sigma for 1-2 distances of 0.01 and sigma for 1-3 distances of 0.01
 C23, N6
 with sigma for 1-2 distances of 0.01 and sigma for 1-3 distances of 0.01
 C24, C25
 with sigma for 1-2 distances of 0.01 and sigma for 1-3 distances of 0.01
4. Uiso/Uaniso restraints and constraints
C5 \\sim N3 \\sim C6: within 1.7A with sigma of 0.01 and sigma for terminal
atoms of 0.01
C19 \\sim O1: within 1.7A with sigma of 0.01 and sigma for terminal atoms of
0.01
C21B \\sim C22: within 1.7A with sigma of 0.01 and sigma for terminal atoms of
0.01
Uanis(C22) \\sim Ueq: with sigma of 0.01 and sigma for terminal atoms of 0.01
Uanis(C20A) \\sim Ueq, Uanis(O2A) \\sim Ueq, Uanis(C21A) \\sim Ueq: with sigma
of 0.01 and sigma for terminal atoms of 0.01
Uanis(C39) \\sim Ueq: with sigma of 0.01 and sigma for terminal atoms of 0.2
Uanis(C31) \\sim Ueq, Uanis(C38) \\sim Ueq: with sigma of 0.1 and sigma for
terminal atoms of 0.2
Uanis(C38) \\sim Ueq: with sigma of 0.01 and sigma for terminal atoms of 0.1
Uanis(C20B) \\sim Ueq: with sigma of 0.1 and sigma for terminal atoms of 0.2
5. Others
 Fixed Sof: H19A(0.5) H19B(0.5) H22A(0.5) H22B(0.5) C20A(0.5) H20A(0.5)
 H20B(0.5) C21A(0.5) H21A(0.5) H21B(0.5) O2A(0.5) O2B(0.5) C21B(0.5) H21C(0.5)
 H21D(0.5) C20B(0.5) H20C(0.5) H20D(0.5)
6.a Rotating group with stretchable bonds:
 N7(H7), N5(H5), O6(H6E,H6F), O7(H7C), O5(H5C,H5D), O11(H11A,H11B), O9(H9C,H9D)
6.b Secondary CH2 refined with riding coordinates:
 N8(H8A,H8B), C9(H9A,H9B), C45(H45A,H45B), C38(H38A,H38B), N6(H6A,H6B),
 C42(H42A,H42B), C31(H31A,H31B), C30(H30A,H30B), C041(H04A,H04B), C52(H52A,
 H52B), C3(H3A,H3B), C44(H44A,H44B), C8(H8C,H8D), C2(H2A,H2B), C43(H43A,H43B),
 C7(H7A,H7B), C4(H4A,H4B), C23(H23A,H23B), C40(H40A,H40B), C16(H16A,H16B),
 C39(H39A,H39B), C18(H18A,H18B), C6(H6C,H6D), C1(H1A,H1B), C17(H17A,H17B),
 C5(H5A,H5B), C19(H19A,H19B), C22(H22A,H22B), C20A(H20A,H20B), C21A(H21A,H21B),
 C21B(H21C,H21D), C20B(H20C,H20D)
6.c Aromatic/amide H refined with riding coordinates:
 C36(H36), C47(H47), C50(H50), C33(H33), C37(H37), C51(H51), C11(H11),
 C15(H15), C26(H26), C48(H48), C29(H29), C12(H12), C28(H28), C34(H34), C25(H25),
  C14(H14)
;

loop_
_space_group_symop_operation_xyz
'x, y, z'
'-x, y, -z+1/2'
'x+1/2, y+1/2, z'
'-x+1/2, y+1/2, -z+1/2'
'-x, -y, -z'
'x, -y, z-1/2'
'-x+1/2, -y+1/2, -z'
'x+1/2, -y+1/2, z-1/2'

loop_
_atom_site_label
_atom_site_type_symbol
_atom_site_fract_x
_atom_site_fract_y
_atom_site_fract_z
_atom_site_U_iso_or_equiv
_atom_site_adp_type
_atom_site_occupancy
_atom_site_site_symmetry_order
_atom_site_calc_flag
_atom_site_refinement_flags_posn
_atom_site_refinement_flags_adp
_atom_site_refinement_flags_occupancy
_atom_site_disorder_assembly
_atom_site_disorder_group
Cu1 Cu 0.84511(3) 0.12805(4) 0.52718(3) 0.0587(3) Uani 1 1 d . . . . .
Cl2 Cl 0.49912(9) 0.88674(10) 0.57858(8) 0.0808(6) Uani 1 1 d . . . . .
Cl1 Cl 0.80678(7) 0.18732(9) 0.46151(7) 0.0665(5) Uani 1 1 d . . . . .
Cl4 Cl 1.20299(8) 0.35075(10) 0.52751(8) 0.0800(6) Uani 1 1 d . . . . .
Cl3 Cl 1.08194(10) 0.44659(11) 0.30049(9) 0.0908(7) Uani 1 1 d . . . . .
O4 O 1.1117(2) 0.4477(2) 0.43256(17) 0.0672(12) Uani 1 1 d . . . . .
N8 N 1.0124(2) 0.4585(3) 0.3954(2) 0.0659(15) Uani 1 1 d . . . . .
H8A H 1.0441 0.4601 0.3770 0.079 Uiso 1 1 calc R U . . .
H8B H 1.0046 0.5057 0.4051 0.079 Uiso 1 1 calc R U . . .
O3 O 1.2226(2) 0.4318(3) 0.4164(2) 0.0818(15) Uani 1 1 d . . . . .
N7 N 1.1700(2) 0.2995(3) 0.4250(2) 0.0742(17) Uani 1 1 d D . . . .
H7 H 1.165(3) 0.3298(8) 0.4513(10) 0.089 Uiso 1 1 d DR U . . .
N2 N 0.9261(2) 0.1347(3) 0.5177(2) 0.0675(16) Uani 1 1 d . . . . .
C36 C 1.0757(3) 0.1650(3) 0.4284(3) 0.0678(19) Uani 1 1 d . . . . .
H36 H 1.0914 0.1382 0.4053 0.081 Uiso 1 1 calc R U . . .
C47 C 0.8870(3) 0.4832(4) 0.4026(3) 0.0650(18) Uani 1 1 d . U . . .
H47 H 0.8997 0.5274 0.3960 0.078 Uiso 1 1 calc R U . . .
N5 N 0.8141(3) 0.5004(3) 0.7453(2) 0.0758(17) Uani 1 1 d D . . . .
H5 H 0.8425(15) 0.5180(8) 0.732(3) 0.091 Uiso 1 1 d DR U . . .
N1 N 0.8559(3) 0.2005(3) 0.5818(2) 0.0729(17) Uani 1 1 d . U . . .
C50 C 0.8505(3) 0.3515(4) 0.4227(3) 0.0676(19) Uani 1 1 d . . . . .
H50 H 0.8388 0.3070 0.4298 0.081 Uiso 1 1 calc R U . . .
O1 O 0.7788(4) 0.6357(3) 0.7659(3) 0.130(3) Uani 1 1 d . U . . .
N3 N 0.8523(3) 0.0271(3) 0.5044(2) 0.0662(15) Uani 1 1 d . U . . .
C35 C 1.1050(3) 0.2142(3) 0.4540(3) 0.0649(18) Uani 1 1 d . U . . .
C27 C 0.8652(3) -0.0490(3) 0.4313(3) 0.0621(18) Uani 1 1 d . . . . .
C33 C 1.0278(3) 0.2450(3) 0.4966(3) 0.0626(18) Uani 1 1 d . . . . .
H33 H 1.0118 0.2737 0.5185 0.075 Uiso 1 1 calc R U . . .
C32 C 0.9978(3) 0.1949(4) 0.4731(3) 0.0637(18) Uani 1 1 d . . . . .
N4 N 0.7818(2) 0.0939(3) 0.5650(2) 0.0680(16) Uani 1 1 d . . . . .
C37 C 1.0226(3) 0.1565(3) 0.4378(3) 0.069(2) Uani 1 1 d . . . . .
H37 H 1.0028 0.1243 0.4202 0.083 Uiso 1 1 calc R U . . .
C49 C 0.8197(3) 0.4102(3) 0.4359(2) 0.0588(17) Uani 1 1 d . . . . .
C51 C 0.8967(3) 0.3596(4) 0.4000(3) 0.075(2) Uani 1 1 d . . . . .
H51 H 0.9157 0.3206 0.3913 0.090 Uiso 1 1 calc R U . . .
C9 C 0.8311(3) 0.2716(3) 0.5716(3) 0.0656(19) Uani 1 1 d . . . . .
H9A H 0.7958 0.2654 0.5580 0.079 Uiso 1 1 calc R U . . .
H9B H 0.8520 0.2961 0.5487 0.079 Uiso 1 1 calc R U . . .
C45 C 0.9680(3) 0.4336(4) 0.3643(3) 0.072(2) Uani 1 1 d . . . . .
H45A H 0.9775 0.3889 0.3511 0.087 Uiso 1 1 calc R U . . .
H45B H 0.9630 0.4659 0.3382 0.087 Uiso 1 1 calc R U . . .
C38 C 1.1624(3) 0.2267(4) 0.4407(3) 0.081(2) Uani 1 1 d . U . . .
H38A H 1.1857 0.2172 0.4678 0.097 Uiso 1 1 calc R U . . .
H38B H 1.1716 0.1953 0.4154 0.097 Uiso 1 1 calc R U . . .
C11 C 0.8734(4) 0.3448(4) 0.6370(3) 0.080(2) Uani 1 1 d . . . . .
H11 H 0.9055 0.3417 0.6221 0.096 Uiso 1 1 calc R U . . .
C10 C 0.8284(3) 0.3151(3) 0.6169(3) 0.0664(19) Uani 1 1 d . . . . .
N6 N 0.6067(3) 0.7618(4) 0.6717(3) 0.095(2) Uani 1 1 d D U . . .
H6A H 0.6429 0.7633 0.6615 0.114 Uiso 1 1 calc R U . . .
H6B H 0.5961 0.8093 0.6781 0.114 Uiso 1 1 calc DR U . . .
C42 C 1.1520(3) 0.4974(4) 0.4431(3) 0.076(2) Uani 1 1 d . . . . .
H42A H 1.1670 0.4888 0.4746 0.091 Uiso 1 1 calc R U . . .
H42B H 1.1368 0.5437 0.4427 0.091 Uiso 1 1 calc R U . . .
C31 C 0.9393(3) 0.1855(4) 0.4807(3) 0.070(2) Uani 1 1 d . U . . .
H31A H 0.9244 0.2302 0.4889 0.084 Uiso 1 1 calc R U . . .
H31B H 0.9224 0.1709 0.4510 0.084 Uiso 1 1 calc R U . . .
C30 C 0.8440(3) 0.0168(4) 0.4529(3) 0.0682(18) Uani 1 1 d . U . . .
H30A H 0.8597 0.0559 0.4369 0.082 Uiso 1 1 calc R U . . .
H30B H 0.8062 0.0185 0.4459 0.082 Uiso 1 1 calc R U . . .
C041 C 1.1938(3) 0.4936(4) 0.4085(3) 0.077(2) Uani 1 1 d . . . . .
H04A H 1.1784 0.4938 0.3766 0.093 Uiso 1 1 calc R U . . .
H04B H 1.2171 0.5335 0.4119 0.093 Uiso 1 1 calc R U . . .
C15 C 0.7796(4) 0.3247(4) 0.6394(3) 0.076(2) Uani 1 1 d . . . . .
H15 H 0.7486 0.3067 0.6258 0.091 Uiso 1 1 calc R U . . .
C52 C 0.7705(3) 0.3975(4) 0.4628(3) 0.0634(18) Uani 1 1 d . . . . .
H52A H 0.7706 0.4291 0.4896 0.076 Uiso 1 1 calc R U . . .
H52B H 0.7721 0.3506 0.4754 0.076 Uiso 1 1 calc R U . . .
C3 C 0.9429(3) 0.0627(3) 0.5045(3) 0.080(2) Uani 1 1 d . U . . .
H3A H 0.9447 0.0598 0.4703 0.096 Uiso 1 1 calc R U . . .
H3B H 0.9781 0.0540 0.5178 0.096 Uiso 1 1 calc R U . . .
C44 C 1.0235(3) 0.4167(4) 0.4381(3) 0.0675(19) Uani 1 1 d . . . . .
H44A H 1.0314 0.3692 0.4292 0.081 Uiso 1 1 calc R U . . .
H44B H 0.9928 0.4162 0.4578 0.081 Uiso 1 1 calc R U . . .
C26 C 0.8430(3) -0.1136(4) 0.4410(3) 0.078(2) Uani 1 1 d . . . . .
H26 H 0.8148 -0.1165 0.4612 0.093 Uiso 1 1 calc R U . . .
C48 C 0.8390(3) 0.4765(4) 0.4255(3) 0.0667(19) Uani 1 1 d . . . . .
H48 H 0.8201 0.5159 0.4338 0.080 Uiso 1 1 calc R U . . .
C29 C 0.9263(3) -0.1062(4) 0.3811(3) 0.078(2) Uani 1 1 d . . . . .
H29 H 0.9543 -0.1031 0.3607 0.093 Uiso 1 1 calc R U . . .
C8 C 0.8374(3) 0.1639(4) 0.6210(3) 0.077(2) Uani 1 1 d . U . . .
H8C H 0.8373 0.1941 0.6485 0.092 Uiso 1 1 calc R U . . .
H8D H 0.8605 0.1247 0.6282 0.092 Uiso 1 1 calc R U . . .
C46 C 0.9161(3) 0.4260(4) 0.3896(3) 0.0646(18) Uani 1 1 d . U . . .
C12 C 0.8697(4) 0.3795(4) 0.6805(3) 0.077(2) Uani 1 1 d . . . . .
H12 H 0.9004 0.3980 0.6944 0.093 Uiso 1 1 calc R U . . .
C13 C 0.8221(4) 0.3879(4) 0.7039(3) 0.076(2) Uani 1 1 d . U . . .
C28 C 0.9070(3) -0.0464(4) 0.4018(3) 0.076(2) Uani 1 1 d . . . . .
H28 H 0.9227 -0.0038 0.3955 0.091 Uiso 1 1 calc R U . . .
C2 C 0.9454(3) 0.1525(4) 0.5657(3) 0.077(2) Uani 1 1 d D . . . .
H2A H 0.9405 0.1130 0.5864 0.093 Uiso 1 1 calc R U . . .
H2B H 0.9829 0.1626 0.5652 0.093 Uiso 1 1 calc R U . . .
C24 C 0.9045(3) -0.1693(4) 0.3903(3) 0.077(2) Uani 1 1 d . U . . .
C43 C 1.0697(3) 0.4474(4) 0.4650(3) 0.0687(19) Uani 1 1 d . . . . .
H43A H 1.0618 0.4943 0.4753 0.082 Uiso 1 1 calc R U . . .
H43B H 1.0789 0.4194 0.4926 0.082 Uiso 1 1 calc R U . . .
C7 C 0.7836(3) 0.1391(5) 0.6097(3) 0.083(2) Uani 1 1 d . U . . .
H7A H 0.7603 0.1787 0.6050 0.099 Uiso 1 1 calc R U . . .
H7B H 0.7710 0.1123 0.6361 0.099 Uiso 1 1 calc R U . . .
C4 C 0.9068(3) 0.0088(4) 0.5210(3) 0.084(2) Uani 1 1 d . U . . .
H4A H 0.9087 0.0062 0.5553 0.101 Uiso 1 1 calc R U . . .
H4B H 0.9167 -0.0362 0.5085 0.101 Uiso 1 1 calc R U . . .
C23 C 0.5729(4) 0.7352(5) 0.6317(3) 0.101(3) Uani 1 1 d . U . . .
H23A H 0.5694 0.7709 0.6076 0.122 Uiso 1 1 calc R U . . .
H23B H 0.5379 0.7253 0.6430 0.122 Uiso 1 1 calc R U . . .
C40 C 1.2235(5) 0.3820(5) 0.3804(3) 0.098(3) Uani 1 1 d . . . . .
H40A H 1.2557 0.3871 0.3631 0.118 Uiso 1 1 calc R U . . .
H40B H 1.1938 0.3896 0.3585 0.118 Uiso 1 1 calc R U . . .
C16 C 0.8214(4) 0.4226(4) 0.7516(3) 0.084(2) Uani 1 1 d . U . . .
H16A H 0.8544 0.4134 0.7689 0.101 Uiso 1 1 calc R U . . .
H16B H 0.7928 0.4039 0.7697 0.101 Uiso 1 1 calc R U . . .
C39 C 1.2207(4) 0.3097(5) 0.4000(3) 0.095(3) Uani 1 1 d . U . . .
H39A H 1.2229 0.2762 0.3745 0.114 Uiso 1 1 calc R U . . .
H39B H 1.2503 0.3018 0.4220 0.114 Uiso 1 1 calc R U . . .
C34 C 1.0819(3) 0.2537(4) 0.4882(3) 0.0705(19) Uani 1 1 d . U . . .
H34 H 1.1018 0.2858 0.5056 0.085 Uiso 1 1 calc R U . . .
C25 C 0.8626(4) -0.1742(4) 0.4206(3) 0.077(2) Uani 1 1 d . U . . .
H25 H 0.8478 -0.2172 0.4273 0.093 Uiso 1 1 calc R U . . .
C18 C 0.8240(5) 0.6118(6) 0.7895(5) 0.128(4) Uani 1 1 d . . . . .
H18A H 0.8277 0.6327 0.8207 0.154 Uiso 1 1 calc R U . . .
H18B H 0.8552 0.6227 0.7718 0.154 Uiso 1 1 calc R U . . .
C14 C 0.7783(4) 0.3603(4) 0.6812(3) 0.075(2) Uani 1 1 d . . . . .
H14 H 0.7457 0.3661 0.6950 0.090 Uiso 1 1 calc R U . . .
C6 C 0.7974(4) 0.0226(4) 0.5753(3) 0.085(2) Uani 1 1 d . U . . .
H6C H 0.7684 -0.0013 0.5900 0.102 Uiso 1 1 calc R U . . .
H6D H 0.8273 0.0227 0.5976 0.102 Uiso 1 1 calc R U . . .
C1 C 0.9180(3) 0.2119(4) 0.5841(3) 0.089(3) Uani 1 1 d D . . . .
H1A H 0.9267 0.2529 0.5659 0.107 Uiso 1 1 calc R U . . .
H1B H 0.9296 0.2198 0.6167 0.107 Uiso 1 1 calc R U . . .
C17 C 0.8172(5) 0.5368(5) 0.7933(3) 0.109(3) Uani 1 1 d . . . . .
H17A H 0.7850 0.5273 0.8099 0.131 Uiso 1 1 calc R U . . .
H17B H 0.8466 0.5177 0.8119 0.131 Uiso 1 1 calc R U . . .
C5 C 0.8118(4) -0.0151(4) 0.5321(3) 0.085(2) Uani 1 1 d . U . . .
H5A H 0.7804 -0.0230 0.5122 0.102 Uiso 1 1 calc R U . . .
H5B H 0.8268 -0.0600 0.5406 0.102 Uiso 1 1 calc R U . . .
C19 C 0.7818(7) 0.7080(6) 0.7514(5) 0.150(4) Uani 1 1 d D U . . .
H19A H 0.8135 0.7138 0.7334 0.180 Uiso 0.5 1 calc R U P A 1
H19B H 0.7861 0.7363 0.7797 0.180 Uiso 0.5 1 calc R U P A 1
C22 C 0.6060(7) 0.7238(8) 0.7156(5) 0.159(5) Uani 1 1 d D U . . .
H22A H 0.5738 0.6964 0.7165 0.191 Uiso 0.5 1 calc R U P B 1
H22B H 0.6061 0.7563 0.7419 0.191 Uiso 0.5 1 calc R U P B 1
O6 O 1.0883(3) 0.3069(3) 0.3544(2) 0.118(3) Uani 1 1 d D . . . .
H6E H 1.1194(6) 0.3030(3) 0.3639(3) 0.142 Uiso 1 1 d DR U . . .
H6F H 1.0869(3) 0.3304(5) 0.3298(5) 0.142 Uiso 1 1 d DR U . . .
O7 O 0.5000 0.9598(4) 0.7500 0.089(2) Uani 1 2 d DS T P . .
H7C H 0.4918(2) 0.9940(10) 0.7343(4) 0.107 Uiso 1 1 d DR U . . .
O5 O 0.7100(3) 0.5205(4) 0.7052(2) 0.129(3) Uani 1 1 d D . . . .
H5C H 0.7091(3) 0.5624(8) 0.7056(2) 0.155 Uiso 1 1 d DR U . . .
H5D H 0.7425(7) 0.5201(4) 0.7060(2) 0.155 Uiso 1 1 d DR U . . .
O11 O 1.1907(3) 0.3346(4) 0.6352(2) 0.121(2) Uani 1 1 d D . . . .
H11A H 1.1902(3) 0.3544(5) 0.6068(4) 0.145 Uiso 1 1 d DR U . . .
H11B H 1.2151(4) 0.3697(6) 0.6415(3) 0.145 Uiso 1 1 d DR U . . .
O9 O 0.5535(4) 0.8825(4) 0.6826(3) 0.139(3) Uani 1 1 d D . . . .
H9C H 0.5373(4) 0.8858(4) 0.6553(4) 0.166 Uiso 1 1 d DR U . . .
H9D H 0.5459(4) 0.9193(6) 0.6917(3) 0.166 Uiso 1 1 d DR U . . .
C20A C 0.7360(9) 0.7365(19) 0.7225(11) 0.151(9) Uani 0.5 1 d D U P C 1
H20A H 0.7336 0.7114 0.6927 0.181 Uiso 0.5 1 calc R U P C 1
H20B H 0.7432 0.7848 0.7152 0.181 Uiso 0.5 1 calc R U P C 1
C21A C 0.6540(10) 0.6758(16) 0.7208(18) 0.175(10) Uani 0.5 1 d D U P C 1
H21A H 0.6480 0.6348 0.7398 0.210 Uiso 0.5 1 calc R U P C 1
H21B H 0.6695 0.6636 0.6909 0.210 Uiso 0.5 1 calc R U P C 1
O2A O 0.6818(8) 0.7321(14) 0.7464(7) 0.186(7) Uani 0.5 1 d D U P C 1
O2B O 0.6940(8) 0.6865(10) 0.7062(5) 0.140(7) Uani 0.5 1 d D . P C 2
C21B C 0.6352(11) 0.6773(19) 0.7113(15) 0.157(7) Uani 0.5 1 d D U P C 2
H21C H 0.6226 0.6513 0.6838 0.188 Uiso 0.5 1 calc R U P C 2
H21D H 0.6307 0.6473 0.7385 0.188 Uiso 0.5 1 calc R U P C 2
C20B C 0.7211(10) 0.7341(19) 0.7404(7) 0.124(8) Uani 0.5 1 d . U P C 2
H20C H 0.7020 0.7352 0.7696 0.149 Uiso 0.5 1 calc R U P C 2
H20D H 0.7215 0.7807 0.7274 0.149 Uiso 0.5 1 calc R U P C 2

loop_
_atom_site_aniso_label
_atom_site_aniso_U_11
_atom_site_aniso_U_22
_atom_site_aniso_U_33
_atom_site_aniso_U_23
_atom_site_aniso_U_13
_atom_site_aniso_U_12
Cu1 0.0211(5) 0.0522(5) 0.1029(7) 0.0011(4) 0.0052(4) -0.0033(4)
Cl2 0.0445(12) 0.0639(11) 0.1349(17) -0.0082(10) 0.0162(11) -0.0053(9)
Cl1 0.0265(9) 0.0604(10) 0.1126(13) 0.0103(8) 0.0024(8) 0.0004(8)
Cl4 0.0393(12) 0.0698(11) 0.1309(16) 0.0051(10) 0.0030(10) -0.0067(9)
Cl3 0.0569(15) 0.0825(13) 0.1337(18) 0.0010(11) 0.0166(12) 0.0039(11)
O4 0.030(3) 0.066(3) 0.106(3) -0.005(2) 0.011(2) -0.001(2)
N8 0.025(3) 0.058(3) 0.115(4) 0.001(3) 0.011(3) -0.002(3)
O3 0.035(3) 0.078(3) 0.133(4) 0.002(3) 0.007(3) -0.007(3)
N7 0.030(4) 0.082(4) 0.112(5) -0.007(3) 0.017(3) -0.005(3)
N2 0.032(4) 0.061(3) 0.109(5) 0.012(3) -0.004(3) -0.002(3)
C36 0.037(5) 0.052(4) 0.115(6) 0.016(4) 0.006(4) -0.003(3)
C47 0.023(4) 0.062(4) 0.110(5) 0.002(3) 0.007(3) -0.017(3)
N5 0.054(5) 0.078(4) 0.096(5) 0.000(3) 0.011(3) 0.002(4)
N1 0.052(4) 0.060(3) 0.107(4) -0.003(3) 0.000(3) 0.000(3)
C50 0.030(4) 0.054(4) 0.120(6) 0.016(4) 0.014(4) -0.006(3)
O1 0.123(7) 0.094(4) 0.170(6) -0.031(4) -0.043(5) 0.018(4)
N3 0.043(4) 0.056(3) 0.099(4) 0.005(3) -0.005(3) 0.002(3)
C35 0.025(4) 0.051(4) 0.119(5) 0.010(3) 0.008(3) 0.005(3)
C27 0.039(5) 0.046(4) 0.101(5) -0.002(3) -0.001(4) 0.005(3)
C33 0.022(4) 0.047(3) 0.119(6) 0.001(3) 0.010(3) -0.002(3)
C32 0.021(4) 0.068(4) 0.102(5) -0.002(4) 0.002(3) -0.006(3)
N4 0.027(3) 0.065(3) 0.112(5) 0.007(3) 0.011(3) -0.001(3)
C37 0.039(5) 0.048(4) 0.121(6) 0.000(4) 0.004(4) -0.011(4)
C49 0.029(4) 0.050(4) 0.098(5) -0.008(3) 0.011(3) -0.005(3)
C51 0.035(5) 0.058(4) 0.132(7) 0.001(4) 0.002(4) -0.004(4)
C9 0.028(4) 0.059(4) 0.111(5) 0.002(4) 0.008(3) -0.006(3)
C45 0.026(4) 0.094(5) 0.098(5) 0.000(4) 0.002(3) 0.001(4)
C38 0.033(4) 0.073(4) 0.137(6) 0.005(4) 0.010(4) -0.010(4)
C11 0.053(6) 0.068(4) 0.120(7) -0.004(4) 0.000(4) -0.002(4)
C10 0.038(5) 0.053(4) 0.109(5) -0.006(3) 0.010(4) 0.004(3)
N6 0.076(6) 0.091(5) 0.117(5) -0.014(4) 0.009(4) -0.004(4)
C42 0.041(5) 0.063(4) 0.122(6) 0.002(4) -0.007(4) 0.005(4)
C31 0.017(4) 0.056(4) 0.138(6) 0.006(4) 0.015(4) 0.000(3)
C30 0.033(4) 0.061(4) 0.110(5) 0.002(4) -0.005(4) 0.003(3)
C041 0.027(4) 0.076(5) 0.129(7) 0.008(4) 0.002(4) 0.001(4)
C15 0.046(5) 0.081(5) 0.102(6) -0.005(4) 0.011(4) 0.006(4)
C52 0.023(4) 0.055(4) 0.112(5) 0.011(3) 0.006(3) -0.006(3)
C3 0.044(5) 0.049(4) 0.149(7) 0.017(4) 0.006(4) 0.011(3)
C44 0.032(4) 0.069(4) 0.103(5) 0.010(4) 0.018(4) 0.001(4)
C26 0.040(5) 0.063(5) 0.130(6) -0.011(4) 0.001(4) 0.003(4)
C48 0.025(4) 0.058(4) 0.117(6) 0.001(4) 0.009(3) -0.005(3)
C29 0.040(5) 0.082(5) 0.110(6) -0.024(4) 0.004(4) 0.013(4)
C8 0.050(5) 0.069(5) 0.113(6) -0.017(4) 0.008(4) -0.007(4)
C46 0.022(4) 0.075(4) 0.097(5) -0.008(4) 0.009(3) 0.002(3)
C12 0.052(6) 0.066(4) 0.114(6) -0.010(4) -0.003(4) 0.002(4)
C13 0.051(6) 0.072(5) 0.107(5) 0.010(4) 0.012(4) 0.004(4)
C28 0.034(5) 0.078(5) 0.115(6) -0.001(4) 0.000(4) 0.007(4)
C2 0.036(5) 0.088(5) 0.109(6) 0.006(4) 0.009(4) -0.013(4)
C24 0.038(5) 0.074(5) 0.117(6) -0.018(4) -0.004(4) -0.001(4)
C43 0.033(4) 0.079(5) 0.096(5) 0.003(4) 0.021(3) -0.003(4)
C7 0.023(4) 0.126(7) 0.100(6) 0.003(5) 0.005(4) 0.004(4)
C4 0.047(5) 0.070(5) 0.135(7) -0.016(4) -0.017(5) -0.006(4)
C23 0.075(7) 0.084(5) 0.144(8) -0.037(5) -0.019(6) 0.019(5)
C40 0.097(8) 0.091(6) 0.110(6) 0.013(5) 0.061(6) -0.021(6)
C16 0.068(7) 0.077(5) 0.107(6) -0.013(4) 0.006(5) 0.020(5)
C39 0.052(5) 0.096(5) 0.139(6) -0.002(5) 0.029(5) -0.020(5)
C34 0.029(4) 0.056(4) 0.126(6) 0.008(4) -0.003(4) -0.003(3)
C25 0.062(6) 0.058(4) 0.111(6) -0.007(4) -0.006(4) 0.007(4)
C18 0.079(9) 0.127(9) 0.177(11) -0.061(8) -0.018(8) 0.026(7)
C14 0.048(5) 0.085(5) 0.093(5) -0.008(4) 0.011(4) 0.008(4)
C6 0.050(5) 0.076(5) 0.130(6) 0.025(4) 0.011(4) 0.002(4)
C1 0.053(6) 0.080(5) 0.131(7) -0.011(5) -0.021(5) -0.001(5)
C17 0.105(10) 0.119(8) 0.103(7) -0.029(6) -0.008(6) 0.029(7)
C5 0.068(5) 0.059(4) 0.127(5) 0.004(4) -0.001(4) -0.013(4)
C19 0.163(8) 0.097(5) 0.189(8) -0.045(5) -0.008(7) 0.021(7)
C22 0.150(9) 0.155(8) 0.171(8) 0.029(7) -0.009(7) -0.020(7)
O6 0.102(6) 0.084(4) 0.167(6) 0.041(4) -0.021(5) -0.022(4)
O7 0.065(6) 0.100(6) 0.102(5) 0.000 0.002(4) 0.000
O5 0.108(7) 0.137(6) 0.144(6) 0.019(4) 0.008(5) 0.046(5)
O11 0.088(6) 0.136(6) 0.141(5) 0.009(4) 0.031(4) -0.015(5)
O9 0.106(7) 0.140(6) 0.169(7) -0.045(5) 0.006(5) 0.038(5)
C20A 0.164(10) 0.134(12) 0.154(12) -0.004(9) -0.005(8) -0.004(9)
C21A 0.180(12) 0.167(12) 0.179(14) -0.009(9) 0.009(10) 0.007(8)
O2A 0.172(9) 0.202(11) 0.183(11) -0.033(8) 0.004(8) 0.001(9)
O2B 0.120(17) 0.177(15) 0.122(11) -0.027(10) -0.007(10) 0.096(15)
C21B 0.146(13) 0.155(12) 0.168(11) 0.010(11) -0.017(11) -0.017(10)
C20B 0.094(12) 0.21(3) 0.076(12) -0.057(14) 0.034(10) -0.054(14)

loop_
_atom_type_symbol
_atom_type_description
_atom_type_scat_dispersion_real
_atom_type_scat_dispersion_imag
_atom_type_scat_source
C C 0.0033 0.0016 'International Tables Vol C Tables 4.2.6.8 and 6.1.1.4'
H H 0.0000 0.0000 'International Tables Vol C Tables 4.2.6.8 and 6.1.1.4'
Cl Cl 0.1484 0.1585 'International Tables Vol C Tables 4.2.6.8 and 6.1.1.4'
Cu Cu 0.3201 1.2651 'International Tables Vol C Tables 4.2.6.8 and 6.1.1.4'
N N 0.0061 0.0033 'International Tables Vol C Tables 4.2.6.8 and 6.1.1.4'
O O 0.0106 0.0060 'International Tables Vol C Tables 4.2.6.8 and 6.1.1.4'

loop_
_geom_angle_atom_site_label_1
_geom_angle_atom_site_label_2
_geom_angle_atom_site_label_3
_geom_angle
_geom_angle_site_symmetry_1
_geom_angle_site_symmetry_3
N2 Cu1 Cl1 104.57(17) . .
N2 Cu1 N1 87.0(3) . .
N1 Cu1 Cl1 107.41(17) . .
N3 Cu1 Cl1 104.40(17) . .
N3 Cu1 N2 85.4(2) . .
N3 Cu1 N1 148.2(2) . .
N3 Cu1 N4 86.5(3) . .
N4 Cu1 Cl1 104.76(17) . .
N4 Cu1 N2 150.7(2) . .
N4 Cu1 N1 85.2(3) . .
C42 O4 C43 114.3(6) . .
H8A N8 H8B 107.4 . .
C45 N8 H8A 108.4 . .
C45 N8 H8B 108.4 . .
C44 N8 H8A 108.4 . .
C44 N8 H8B 108.4 . .
C44 N8 C45 115.6(6) . .
C40 O3 C041 118.9(7) . .
C38 N7 H7 108.8 . .
C38 N7 C39 112.6(7) . .
C39 N7 H7 115.1 . .
C31 N2 Cu1 112.1(4) . .
C31 N2 C3 111.2(6) . .
C3 N2 Cu1 105.3(5) . .
C2 N2 Cu1 101.3(5) . .
C2 N2 C31 115.1(6) . .
C2 N2 C3 111.0(6) . .
C35 C36 H36 120.5 . .
C37 C36 H36 120.5 . .
C37 C36 C35 119.0(8) . .
C48 C47 H47 119.1 . .
C46 C47 H47 119.1 . .
C46 C47 C48 121.8(6) . .
C16 N5 H5 109.2 . .
C16 N5 C17 110.3(7) . .
C17 N5 H5 100.2 . .
C9 N1 Cu1 114.5(4) . .
C9 N1 C1 106.5(6) . .
C8 N1 Cu1 102.1(5) . .
C8 N1 C9 117.0(6) . .
C8 N1 C1 113.0(6) . .
C1 N1 Cu1 103.2(4) . .
C49 C50 H50 119.5 . .
C51 C50 H50 119.5 . .
C51 C50 C49 121.0(6) . .
C18 O1 C19 113.8(10) . .
C30 N3 Cu1 115.1(4) . .
C30 N3 C4 112.4(6) . .
C30 N3 C5 110.6(6) . .
C4 N3 Cu1 102.5(4) . .
C4 N3 C5 109.9(6) . .
C5 N3 Cu1 105.9(5) . .
C36 C35 C38 118.3(7) . .
C34 C35 C36 120.6(7) . .
C34 C35 C38 120.9(7) . .
C26 C27 C30 121.2(7) . .
C28 C27 C30 120.4(7) . .
C28 C27 C26 118.4(7) . .
C32 C33 H33 119.2 . .
C32 C33 C34 121.5(7) . .
C34 C33 H33 119.2 . .
C33 C32 C37 117.2(7) . .
C33 C32 C31 122.6(7) . .
C37 C32 C31 119.9(6) . .
C52 N4 Cu1 112.0(4) 7_656 .
C52 N4 C7 111.4(6) 7_656 .
C7 N4 Cu1 104.0(5) . .
C6 N4 Cu1 101.2(5) . .
C6 N4 C52 115.5(6) . 7_656
C6 N4 C7 111.6(6) . .
C36 C37 C32 122.1(7) . .
C36 C37 H37 118.9 . .
C32 C37 H37 118.9 . .
C50 C49 C52 118.1(6) . .
C48 C49 C50 118.0(6) . .
C48 C49 C52 123.7(6) . .
C50 C51 H51 119.5 . .
C50 C51 C46 121.1(7) . .
C46 C51 H51 119.5 . .
N1 C9 H9A 109.4 . .
N1 C9 H9B 109.4 . .
N1 C9 C10 111.1(6) . .
H9A C9 H9B 108.0 . .
C10 C9 H9A 109.4 . .
C10 C9 H9B 109.4 . .
N8 C45 H45A 108.8 . .
N8 C45 H45B 108.8 . .
N8 C45 C46 113.6(6) . .
H45A C45 H45B 107.7 . .
C46 C45 H45A 108.8 . .
C46 C45 H45B 108.8 . .
N7 C38 C35 110.8(6) . .
N7 C38 H38A 109.5 . .
N7 C38 H38B 109.5 . .
C35 C38 H38A 109.5 . .
C35 C38 H38B 109.5 . .
H38A C38 H38B 108.1 . .
C10 C11 H11 120.6 . .
C10 C11 C12 118.8(9) . .
C12 C11 H11 120.6 . .
C11 C10 C9 120.8(8) . .
C11 C10 C15 118.6(8) . .
C15 C10 C9 120.6(7) . .
H6A N6 H6B 107.2 . .
C23 N6 H6A 108.0 . .
C23 N6 H6B 108.0 . .
C22 N6 H6A 108.0 . .
C22 N6 H6B 108.0 . .
C22 N6 C23 117.2(9) . .
O4 C42 H42A 109.5 . .
O4 C42 H42B 109.5 . .
O4 C42 C041 110.8(7) . .
H42A C42 H42B 108.1 . .
C041 C42 H42A 109.5 . .
C041 C42 H42B 109.5 . .
N2 C31 C32 115.0(6) . .
N2 C31 H31A 108.5 . .
N2 C31 H31B 108.5 . .
C32 C31 H31A 108.5 . .
C32 C31 H31B 108.5 . .
H31A C31 H31B 107.5 . .
N3 C30 C27 117.9(5) . .
N3 C30 H30A 107.8 . .
N3 C30 H30B 107.8 . .
C27 C30 H30A 107.8 . .
C27 C30 H30B 107.8 . .
H30A C30 H30B 107.2 . .
O3 C041 C42 108.5(7) . .
O3 C041 H04A 110.0 . .
O3 C041 H04B 110.0 . .
C42 C041 H04A 110.0 . .
C42 C041 H04B 110.0 . .
H04A C041 H04B 108.4 . .
C10 C15 H15 120.1 . .
C14 C15 C10 119.9(8) . .
C14 C15 H15 120.1 . .
N4 C52 H52A 108.2 7_656 .
N4 C52 H52B 108.2 7_656 .
C49 C52 N4 116.2(6) . 7_656
C49 C52 H52A 108.2 . .
C49 C52 H52B 108.2 . .
H52A C52 H52B 107.4 . .
N2 C3 H3A 109.0 . .
N2 C3 H3B 109.0 . .
H3A C3 H3B 107.8 . .
C4 C3 N2 112.9(7) . .
C4 C3 H3A 109.0 . .
C4 C3 H3B 109.0 . .
N8 C44 H44A 109.8 . .
N8 C44 H44B 109.8 . .
N8 C44 C43 109.2(6) . .
H44A C44 H44B 108.3 . .
C43 C44 H44A 109.9 . .
C43 C44 H44B 109.8 . .
C27 C26 H26 119.6 . .
C27 C26 C25 120.8(8) . .
C25 C26 H26 119.6 . .
C47 C48 H48 120.2 . .
C49 C48 C47 119.6(7) . .
C49 C48 H48 120.2 . .
C28 C29 H29 119.7 . .
C24 C29 H29 119.7 . .
C24 C29 C28 120.6(8) . .
N1 C8 H8C 110.0 . .
N1 C8 H8D 110.0 . .
N1 C8 C7 108.6(7) . .
H8C C8 H8D 108.3 . .
C7 C8 H8C 110.0 . .
C7 C8 H8D 110.0 . .
C47 C46 C51 118.5(7) . .
C47 C46 C45 121.5(7) . .
C51 C46 C45 119.9(7) . .
C11 C12 H12 118.3 . .
C13 C12 C11 123.3(8) . .
C13 C12 H12 118.3 . .
C12 C13 C16 120.6(8) . .
C14 C13 C12 115.4(8) . .
C14 C13 C16 124.0(8) . .
C27 C28 C29 121.1(8) . .
C27 C28 H28 119.5 . .
C29 C28 H28 119.5 . .
N2 C2 H2A 109.3 . .
N2 C2 H2B 109.3 . .
H2A C2 H2B 107.9 . .
C1 C2 N2 111.7(7) . .
C1 C2 H2A 109.3 . .
C1 C2 H2B 109.3 . .
C29 C24 C23 120.2(9) . 7_656
C29 C24 C25 120.0(8) . .
C25 C24 C23 119.8(8) . 7_656
O4 C43 C44 105.1(6) . .
O4 C43 H43A 110.7 . .
O4 C43 H43B 110.7 . .
C44 C43 H43A 110.7 . .
C44 C43 H43B 110.7 . .
H43A C43 H43B 108.8 . .
N4 C7 H7A 109.3 . .
N4 C7 H7B 109.3 . .
C8 C7 N4 111.5(7) . .
C8 C7 H7A 109.3 . .
C8 C7 H7B 109.3 . .
H7A C7 H7B 108.0 . .
N3 C4 H4A 110.1 . .
N3 C4 H4B 110.1 . .
C3 C4 N3 108.2(6) . .
C3 C4 H4A 110.1 . .
C3 C4 H4B 110.1 . .
H4A C4 H4B 108.4 . .
N6 C23 C24 112.4(7) . 7_656
N6 C23 H23A 109.1 . .
N6 C23 H23B 109.1 . .
C24 C23 H23A 109.1 7_656 .
C24 C23 H23B 109.1 7_656 .
H23A C23 H23B 107.9 . .
O3 C40 H40A 109.3 . .
O3 C40 H40B 109.3 . .
O3 C40 C39 111.4(7) . .
H40A C40 H40B 108.0 . .
C39 C40 H40A 109.3 . .
C39 C40 H40B 109.3 . .
N5 C16 H16A 109.7 . .
N5 C16 H16B 109.7 . .
C13 C16 N5 109.7(6) . .
C13 C16 H16A 109.7 . .
C13 C16 H16B 109.7 . .
H16A C16 H16B 108.2 . .
N7 C39 C40 110.3(8) . .
N7 C39 H39A 109.6 . .
N7 C39 H39B 109.6 . .
C40 C39 H39A 109.6 . .
C40 C39 H39B 109.6 . .
H39A C39 H39B 108.1 . .
C35 C34 C33 119.5(7) . .
C35 C34 H34 120.2 . .
C33 C34 H34 120.2 . .
C26 C25 H25 120.5 . .
C24 C25 C26 119.1(8) . .
C24 C25 H25 120.5 . .
O1 C18 H18A 110.7 . .
O1 C18 H18B 110.7 . .
O1 C18 C17 105.4(10) . .
H18A C18 H18B 108.8 . .
C17 C18 H18A 110.7 . .
C17 C18 H18B 110.7 . .
C15 C14 C13 123.9(9) . .
C15 C14 H14 118.1 . .
C13 C14 H14 118.1 . .
N4 C6 H6C 109.3 . .
N4 C6 H6D 109.3 . .
N4 C6 C5 111.7(7) . .
H6C C6 H6D 107.9 . .
C5 C6 H6C 109.3 . .
C5 C6 H6D 109.3 . .
N1 C1 H1A 109.4 . .
N1 C1 H1B 109.4 . .
C2 C1 N1 111.3(6) . .
C2 C1 H1A 109.4 . .
C2 C1 H1B 109.4 . .
H1A C1 H1B 108.0 . .
N5 C17 H17A 109.0 . .
N5 C17 H17B 109.0 . .
C18 C17 N5 113.1(9) . .
C18 C17 H17A 109.0 . .
C18 C17 H17B 109.0 . .
H17A C17 H17B 107.8 . .
N3 C5 H5A 109.6 . .
N3 C5 H5B 109.6 . .
C6 C5 N3 110.2(6) . .
C6 C5 H5A 109.6 . .
C6 C5 H5B 109.6 . .
H5A C5 H5B 108.1 . .
O1 C19 H19A 108.0 . .
O1 C19 H19B 108.0 . .
O1 C19 C20A 117.1(17) . .
O1 C19 C20B 106.8(17) . .
H19A C19 H19B 107.3 . .
C20A C19 H19A 108.0 . .
C20A C19 H19B 108.0 . .
N6 C22 H22A 109.5 . .
N6 C22 H22B 109.5 . .
N6 C22 C21A 111(2) . .
H22A C22 H22B 108.0 . .
C21A C22 H22A 109.5 . .
C21A C22 H22B 109.5 . .
C21B C22 N6 106(3) . .
H6E O6 H6F 109.5 . .
H5C O5 H5D 92.1 . .
H11A O11 H11B 81.5 . .
H9C O9 H9D 96.5 . .
C19 C20A H20A 108.5 . .
C19 C20A H20B 108.5 . .
C19 C20A O2A 115(2) . .
H20A C20A H20B 107.5 . .
O2A C20A H20A 108.5 . .
O2A C20A H20B 108.5 . .
C22 C21A H21A 114.0 . .
C22 C21A H21B 114.0 . .
H21A C21A H21B 111.2 . .
O2A C21A C22 88.2(19) . .
O2A C21A H21A 114.0 . .
O2A C21A H21B 114.0 . .
C21A O2A C20A 104(2) . .
C20B O2B C21B 117(2) . .
C22 C21B O2B 123(3) . .
C22 C21B H21C 106.5 . .
C22 C21B H21D 106.5 . .
O2B C21B H21C 106.5 . .
O2B C21B H21D 106.5 . .
H21C C21B H21D 106.5 . .
C19 C20B H20C 109.6 . .
C19 C20B H20D 109.6 . .
O2B C20B C19 110(2) . .
O2B C20B H20C 109.6 . .
O2B C20B H20D 109.6 . .
H20C C20B H20D 108.1 . .

loop_
_geom_bond_atom_site_label_1
_geom_bond_atom_site_label_2
_geom_bond_distance
_geom_bond_site_symmetry_2
Cu1 Cl1 2.3599(19) .
Cu1 N2 2.079(7) .
Cu1 N1 2.091(6) .
Cu1 N3 2.055(6) .
Cu1 N4 2.059(6) .
O4 C42 1.422(9) .
O4 C43 1.426(9) .
N8 H8A 0.9700 .
N8 H8B 0.9700 .
N8 C45 1.483(9) .
N8 C44 1.469(9) .
O3 C041 1.408(9) .
O3 C40 1.398(10) .
N7 H7 0.96(2) .
N7 C38 1.482(10) .
N7 C39 1.496(10) .
N2 C31 1.478(9) .
N2 C3 1.498(9) .
N2 C2 1.466(10) .
C36 H36 0.9300 .
C36 C35 1.391(10) .
C36 C37 1.386(10) .
C47 H47 0.9300 .
C47 C48 1.400(10) .
C47 C46 1.378(10) .
N5 H5 0.89(2) .
N5 C16 1.518(10) .
N5 C17 1.524(11) .
N1 C9 1.528(9) .
N1 C8 1.405(10) .
N1 C1 1.586(11) .
C50 H50 0.9300 .
C50 C49 1.428(10) .
C50 C51 1.358(11) .
O1 C18 1.384(13) .
O1 C19 1.454(14) .
N3 C30 1.479(9) .
N3 C4 1.485(10) .
N3 C5 1.539(11) .
C35 C38 1.531(10) .
C35 C34 1.375(11) .
C27 C30 1.511(10) .
C27 C26 1.394(10) .
C27 C28 1.368(11) .
C33 H33 0.9300 .
C33 C32 1.384(9) .
C33 C34 1.405(10) .
C32 C37 1.405(11) .
C32 C31 1.513(9) .
N4 C52 1.527(9) 7_656
N4 C7 1.534(10) .
N4 C6 1.453(9) .
C37 H37 0.9300 .
C49 C52 1.499(10) .
C49 C48 1.400(9) .
C51 H51 0.9300 .
C51 C46 1.402(10) .
C9 H9A 0.9700 .
C9 H9B 0.9700 .
C9 C10 1.533(10) .
C45 H45A 0.9700 .
C45 H45B 0.9700 .
C45 C46 1.524(10) .
C38 H38A 0.9700 .
C38 H38B 0.9700 .
C11 H11 0.9300 .
C11 C10 1.380(11) .
C11 C12 1.403(12) .
C10 C15 1.419(11) .
N6 H6A 0.9700 .
N6 H6B 0.9700 .
N6 C23 1.488(11) .
N6 C22 1.439(15) .
C42 H42A 0.9700 .
C42 H42B 0.9700 .
C42 C041 1.465(12) .
C31 H31A 0.9700 .
C31 H31B 0.9700 .
C30 H30A 0.9700 .
C30 H30B 0.9700 .
C041 H04A 0.9700 .
C041 H04B 0.9700 .
C15 H15 0.9300 .
C15 C14 1.365(11) .
C52 N4 1.527(9) 7_656
C52 H52A 0.9700 .
C52 H52B 0.9700 .
C3 H3A 0.9700 .
C3 H3B 0.9700 .
C3 C4 1.469(12) .
C44 H44A 0.9700 .
C44 H44B 0.9700 .
C44 C43 1.496(10) .
C26 H26 0.9300 .
C26 C25 1.397(11) .
C48 H48 0.9300 .
C29 H29 0.9300 .
C29 C28 1.386(11) .
C29 C24 1.360(11) .
C8 H8C 0.9700 .
C8 H8D 0.9700 .
C8 C7 1.468(11) .
C12 H12 0.9300 .
C12 C13 1.400(12) .
C13 C16 1.506(11) .
C13 C14 1.370(11) .
C28 H28 0.9300 .
C2 H2A 0.9700 .
C2 H2B 0.9700 .
C2 C1 1.441(8) .
C24 C23 1.530(11) 7_656
C24 C25 1.387(12) .
C43 H43A 0.9700 .
C43 H43B 0.9700 .
C7 H7A 0.9700 .
C7 H7B 0.9700 .
C4 H4A 0.9700 .
C4 H4B 0.9700 .
C23 C24 1.530(11) 7_656
C23 H23A 0.9700 .
C23 H23B 0.9700 .
C40 H40A 0.9700 .
C40 H40B 0.9700 .
C40 C39 1.499(12) .
C16 H16A 0.9700 .
C16 H16B 0.9700 .
C39 H39A 0.9700 .
C39 H39B 0.9700 .
C34 H34 0.9300 .
C25 H25 0.9300 .
C18 H18A 0.9700 .
C18 H18B 0.9700 .
C18 C17 1.456(15) .
C14 H14 0.9300 .
C6 H6C 0.9700 .
C6 H6D 0.9700 .
C6 C5 1.477(12) .
C1 H1A 0.9700 .
C1 H1B 0.9700 .
C17 H17A 0.9700 .
C17 H17B 0.9700 .
C5 H5A 0.9700 .
C5 H5B 0.9700 .
C19 H19A 0.9700 .
C19 H19B 0.9700 .
C19 C20A 1.501(18) .
C19 C20B 1.64(3) .
C22 H22A 0.9700 .
C22 H22B 0.9700 .
C22 C21A 1.530(19) .
C22 C21B 1.17(4) .
O6 H6E 0.828(13) .
O6 H6F 0.830(13) .
O7 H7C 0.82(2) .
O5 H5C 0.807(14) .
O5 H5D 0.823(15) .
O11 H11A 0.887(10) .
O11 H11B 0.929(11) .
O9 H9C 0.865(9) .
O9 H9D 0.778(8) .
C20A H20A 0.9700 .
C20A H20B 0.9700 .
C20A O2A 1.550(18) .
C21A H21A 0.9700 .
C21A H21B 0.9700 .
C21A O2A 1.47(4) .
O2B C21B 1.511(19) .
O2B C20B 1.48(3) .
C21B H21C 0.9700 .
C21B H21D 0.9700 .
C20B H20C 0.9700 .
C20B H20D 0.9700 .

loop_
_geom_torsion_atom_site_label_1
_geom_torsion_atom_site_label_2
_geom_torsion_atom_site_label_3
_geom_torsion_atom_site_label_4
_geom_torsion
_geom_torsion_site_symmetry_1
_geom_torsion_site_symmetry_4
Cu1 N2 C31 C32 177.9(5) . .
Cu1 N2 C3 C4 -24.0(8) . .
Cu1 N2 C2 C1 -52.3(7) . .
Cu1 N1 C9 C10 165.7(5) . .
Cu1 N1 C8 C7 -54.2(7) . .
Cu1 N1 C1 C2 -24.6(8) . .
Cu1 N3 C30 C27 160.7(5) . .
Cu1 N3 C4 C3 -51.8(7) . .
Cu1 N3 C5 C6 -20.7(8) . .
Cu1 N4 C7 C8 -26.1(8) . .
Cu1 N4 C6 C5 -52.1(8) . .
O4 C42 C041 O3 -71.4(8) . .
N8 C45 C46 C47 73.2(9) . .
N8 C45 C46 C51 -107.1(8) . .
N8 C44 C43 O4 -57.8(8) . .
O3 C40 C39 N7 61.7(11) . .
N2 C3 C4 N3 52.8(9) . .
N2 C2 C1 N1 54.3(9) . .
C36 C35 C38 N7 118.3(7) . .
C36 C35 C34 C33 -1.2(10) . .
N1 C9 C10 C11 74.1(9) . .
N1 C9 C10 C15 -104.8(8) . .
N1 C8 C7 N4 57.0(9) . .
C50 C49 C52 N4 -105.8(7) . 7_656
C50 C49 C48 C47 0.5(10) . .
C50 C51 C46 C47 -0.5(12) . .
C50 C51 C46 C45 179.8(7) . .
O1 C18 C17 N5 63.3(14) . .
O1 C19 C20A O2A 58(3) . .
O1 C19 C20B O2B -53(2) . .
C35 C36 C37 C32 -1.4(11) . .
C27 C26 C25 C24 -0.4(12) . .
C33 C32 C37 C36 3.6(11) . .
C33 C32 C31 N2 -91.9(9) . .
C32 C33 C34 C35 3.6(11) . .
N4 C6 C5 N3 51.1(9) . .
C37 C36 C35 C38 -175.5(6) . .
C37 C36 C35 C34 0.1(10) . .
C37 C32 C31 N2 94.4(9) . .
C49 C50 C51 C46 1.2(12) . .
C51 C50 C49 C52 -177.2(7) . .
C51 C50 C49 C48 -1.2(11) . .
C9 N1 C8 C7 71.5(8) . .
C9 N1 C1 C2 -145.5(7) . .
C9 C10 C15 C14 176.4(7) . .
C45 N8 C44 C43 178.7(6) . .
C38 N7 C39 C40 173.8(7) . .
C38 C35 C34 C33 174.3(6) . .
C11 C10 C15 C14 -2.5(12) . .
C11 C12 C13 C16 176.8(7) . .
C11 C12 C13 C14 -0.8(12) . .
C10 C11 C12 C13 -2.2(12) . .
C10 C15 C14 C13 -0.6(13) . .
N6 C22 C21A O2A 93(2) . .
N6 C22 C21B O2B 66(4) . .
C42 O4 C43 C44 156.6(6) . .
C31 N2 C3 C4 -145.6(7) . .
C31 N2 C2 C1 68.9(9) . .
C31 C32 C37 C36 177.7(6) . .
C30 N3 C4 C3 72.3(8) . .
C30 N3 C5 C6 -146.0(7) . .
C30 C27 C26 C25 179.6(7) . .
C30 C27 C28 C29 -178.9(6) . .
C041 O3 C40 C39 -141.1(8) . .
C52 N4 C7 C8 -147.0(7) 7_656 .
C52 N4 C6 C5 69.2(9) 7_656 .
C52 C49 C48 C47 176.2(7) . .
C3 N2 C31 C32 -64.5(8) . .
C3 N2 C2 C1 -163.7(7) . .
C44 N8 C45 C46 55.8(9) . .
C26 C27 C30 N3 69.1(9) . .
C26 C27 C28 C29 1.3(11) . .
C48 C47 C46 C51 -0.3(11) . .
C48 C47 C46 C45 179.5(7) . .
C48 C49 C52 N4 78.5(9) . 7_656
C29 C24 C25 C26 0.6(12) . .
C8 N1 C9 C10 46.4(9) . .
C8 N1 C1 C2 84.8(8) . .
C46 C47 C48 C49 0.2(11) . .
C12 C11 C10 C9 -175.1(6) . .
C12 C11 C10 C15 3.8(11) . .
C12 C13 C16 N5 89.3(9) . .
C12 C13 C14 C15 2.2(12) . .
C28 C27 C30 N3 -110.7(8) . .
C28 C27 C26 C25 -0.6(11) . .
C28 C29 C24 C23 -178.4(7) . 7_656
C28 C29 C24 C25 0.1(12) . .
C2 N2 C31 C32 62.9(8) . .
C2 N2 C3 C4 84.9(8) . .
C24 C29 C28 C27 -1.1(12) . .
C43 O4 C42 C041 179.3(6) . .
C7 N4 C6 C5 -162.2(7) . .
C4 N3 C30 C27 43.9(9) . .
C4 N3 C5 C6 89.3(8) . .
C23 N6 C22 C21A 99.5(18) . .
C23 N6 C22 C21B 82(2) . .
C23 C24 C25 C26 179.1(7) 7_656 .
C40 O3 C041 C42 118.4(8) . .
C16 N5 C17 C18 165.3(9) . .
C16 C13 C14 C15 -175.3(7) . .
C39 N7 C38 C35 -165.1(7) . .
C34 C35 C38 N7 -57.3(10) . .
C34 C33 C32 C37 -4.7(10) . .
C34 C33 C32 C31 -178.6(7) . .
C18 O1 C19 C20A 175.6(18) . .
C18 O1 C19 C20B -162.1(11) . .
C14 C13 C16 N5 -93.4(10) . .
C6 N4 C7 C8 82.2(9) . .
C1 N1 C9 C10 -80.9(7) . .
C1 N1 C8 C7 -164.3(7) . .
C17 N5 C16 C13 -176.1(8) . .
C5 N3 C30 C27 -79.4(8) . .
C5 N3 C4 C3 -164.1(7) . .
C19 O1 C18 C17 -170.0(10) . .
C19 C20A O2A C21A -106(3) . .
C22 N6 C23 C24 -73.8(13) . 7_656
C22 C21A O2A C20A -132(2) . .
C20A C19 C20B O2B 67(5) . .
C21A C22 C21B O2B -44(7) . .
C21B C22 C21A O2A 169(11) . .
C21B O2B C20B C19 148(2) . .
C20B C19 C20A O2A -10(4) . .
C20B O2B C21B C22 48(5) . .

loop_
_platon_squeeze_void_nr
_platon_squeeze_void_average_x
_platon_squeeze_void_average_y
_platon_squeeze_void_average_z
_platon_squeeze_void_volume
_platon_squeeze_void_count_electrons
_platon_squeeze_void_content
1 1.000 0.074 0.250 682 142 ' '
2 1.000 -0.074 0.750 682 144 ' '
3 0.500 0.426 0.750 682 144 ' '
4 0.500 0.574 0.250 682 142 ' '
